data_7042006
loop_
_publ_author_name
'Diehl, Tobias'
'Krause, Melanie T. S.'
'Ueberlein, Sven'
'Becker, Stefanie'
'Trommer, Aline'
'Schnakenburg, Gregor'
'Engeser, Marianne'

_publ_section_title
;
 Synthesis of hydroxyl-functionalized N-heterocyclic carbene gold(i)
 complexes and peptide conjugates.
;
_journal_issue 9
_journal_name_full 'Dalton transactions (Cambridge, England : 2003)'
_journal_page_first 2988
_journal_page_last 2997
_journal_paper_doi 10.1039/c6dt04834j
_journal_volume 46
_journal_year 2017
_chemical_formula_moiety 'C28 H46 Au N6 O8, Br'
_chemical_formula_sum 'C28 H46 Au Br N6 O8'
_chemical_formula_weight 871.58
_chemical_name_systematic TD34
_space_group_crystal_system monoclinic
_space_group_IT_number 15
_space_group_name_Hall '-C 2yc'
_space_group_name_H-M_alt 'C 1 2/c 1'
_symmetry_space_group_name_Hall '-C 2yc'
_symmetry_space_group_name_H-M 'C 1 2/c 1'
_atom_sites_solution_hydrogens geom
_atom_sites_solution_primary direct
_audit_creation_date 2015-01-12
_audit_creation_method
;
Olex2 1.2
(compiled 2014.12.26 svn.r3119 for OlexSys, GUI svn.r4975)
;
_audit_update_record
;
2017-01-18 deposited with the CCDC.
2017-02-09 downloaded from the CCDC.
;
_cell_angle_alpha 90
_cell_angle_beta 98.112(3)
_cell_angle_gamma 90
_cell_formula_units_Z 4
_cell_length_a 12.0304(11)
_cell_length_b 17.8122(17)
_cell_length_c 16.3585(17)
_cell_measurement_reflns_used 4907
_cell_measurement_temperature 100
_cell_measurement_theta_max 30.10
_cell_measurement_theta_min 2.534
_cell_volume 3470.4(6)
_computing_cell_refinement 'SAINT v8.34A (Bruker, 2013)'
_computing_data_reduction 'SAINT v8.34A (Bruker, 2013)'
_computing_molecular_graphics 'Olex2 (Dolomanov et al., 2009)'
_computing_publication_material 'Olex2 (Dolomanov et al., 2009)'
_computing_structure_refinement 'ShelXL (Sheldrick, 2008)'
_computing_structure_solution 'XT (Sheldrick, 2008)'
_diffrn_ambient_temperature 100
_diffrn_detector_area_resol_mean 8
_diffrn_measured_fraction_theta_full 0.995
_diffrn_measured_fraction_theta_max 0.986
_diffrn_measurement_device_type 'Bruker X8-KappaApexII'
_diffrn_measurement_method 'fine slicing \w and \f scans'
_diffrn_radiation_monochromator graphite
_diffrn_radiation_type MoK\a
_diffrn_radiation_wavelength 0.71073
_diffrn_reflns_av_R_equivalents 0.0347
_diffrn_reflns_av_unetI/netI 0.0748
_diffrn_reflns_Laue_measured_fraction_full 0.995
_diffrn_reflns_Laue_measured_fraction_max 0.986
_diffrn_reflns_limit_h_max 16
_diffrn_reflns_limit_h_min -16
_diffrn_reflns_limit_k_max 25
_diffrn_reflns_limit_k_min -20
_diffrn_reflns_limit_l_max 17
_diffrn_reflns_limit_l_min -23
_diffrn_reflns_number 10330
_diffrn_reflns_point_group_measured_fraction_full 0.995
_diffrn_reflns_point_group_measured_fraction_max 0.986
_diffrn_reflns_theta_full 26.000
_diffrn_reflns_theta_max 30.180
_diffrn_reflns_theta_min 2.534
_diffrn_source 'sealed tube'
_diffrn_standards_number 0
_exptl_absorpt_coefficient_mu 5.444
_exptl_absorpt_correction_T_max 0.7460
_exptl_absorpt_correction_T_min 0.5287
_exptl_absorpt_correction_type empirical
_exptl_absorpt_process_details
;
SADABS-2014/4 (Bruker,2014/4) was used for absorption correction.
wR2(int) was 0.0943 before and 0.0589 after correction.
The Ratio of minimum to maximum transmission is 0.7087.
The \l/2 correction factor is 0.00150.
;
_exptl_crystal_colour 'clear colourless'
_exptl_crystal_colour_lustre clear
_exptl_crystal_colour_primary colourless
_exptl_crystal_density_diffrn 1.668
_exptl_crystal_description block
_exptl_crystal_F_000 1736
_exptl_crystal_size_max 0.1
_exptl_crystal_size_mid 0.09
_exptl_crystal_size_min 0.04
_refine_diff_density_max 4.847
_refine_diff_density_min -7.696
_refine_diff_density_rms 0.262
_refine_ls_extinction_method none
_refine_ls_goodness_of_fit_ref 1.332
_refine_ls_hydrogen_treatment constr
_refine_ls_matrix_type full
_refine_ls_number_parameters 224
_refine_ls_number_reflns 5079
_refine_ls_number_restraints 12
_refine_ls_restrained_S_all 1.334
_refine_ls_R_factor_all 0.1204
_refine_ls_R_factor_gt 0.0956
_refine_ls_shift/su_max 0.000
_refine_ls_shift/su_mean 0.000
_refine_ls_structure_factor_coef Fsqd
_refine_ls_weighting_details
;
 w=1/[\s^2^(Fo^2^)+138.1979P]
 where P=(Fo^2^+2Fc^2^)/3
;
_refine_ls_weighting_scheme calc
_refine_ls_wR_factor_gt 0.2196
_refine_ls_wR_factor_ref 0.2370
_reflns_Friedel_coverage 0.000
_reflns_number_gt 4097
_reflns_number_total 5079
_reflns_threshold_expression 'I > 2\s(I)'
_cod_data_source_file c6dt04834j2.cif
_cod_data_source_block 3866f
_cod_depositor_comments 'Adding full bibliography for 7042003--7042010.cif.'
_cod_database_code 7042006
_shelxl_version_number 2013-2
_shelx_space_group_comment
;
The symmetry employed for this shelxl refinement is uniquely defined
by the following loop, which should always be used as a source of
symmetry information in preference to the above space-group names.
They are only intended as comments.
;
_shelx_estimated_absorpt_t_max 0.812
_shelx_estimated_absorpt_t_min 0.612
_olex2_refinement_description
;
1. Fixed Uiso
 At 1.2 times of:
  All C(H) groups, All C(H,H) groups, All N(H) groups
 At 1.5 times of:
  All C(H,H,H) groups
2. Uiso/Uaniso restraints and constraints
Uanis(C13S) \\sim Ueq: with sigma of 0.01 and sigma for terminal atoms of 0.02
Uanis(N2) \\sim Ueq: with sigma of 0.01 and sigma for terminal atoms of 0.02
3. Others
 Sof(C13S)=Sof(H13C)=Sof(H13D)=Sof(C14S)=Sof(H14D)=Sof(H14E)=Sof(H14F)=1-FVAR(1)
 Sof(C13)=Sof(H13A)=Sof(H13B)=Sof(C14)=Sof(H14A)=Sof(H14B)=Sof(H14C)=FVAR(1)
4.a Secondary CH2 refined with riding coordinates:
 C4(H4A,H4B), C5(H5A,H5B), C7(H7A,H7B), C13(H13A,H13B), C13S(H13C,H13D)
4.b Aromatic/amide H refined with riding coordinates:
 N3(H3), C3(H3A), C2(H2)
4.c Idealised Me refined as rotating group:
 C10(H10A,H10B,H10C), C11(H11A,H11B,H11C), C12(H12A,H12B,H12C), C14(H14A,H14B,
 H14C), C14S(H14D,H14E,H14F)
;
_olex2_submission_special_instructions 'No special instructions were received'

loop_
_space_group_symop_operation_xyz
'x, y, z'
'-x, y, -z+1/2'
'x+1/2, y+1/2, z'
'-x+1/2, y+1/2, -z+1/2'
'-x, -y, -z'
'x, -y, z-1/2'
'-x+1/2, -y+1/2, -z'
'x+1/2, -y+1/2, z-1/2'

loop_
_atom_site_label
_atom_site_type_symbol
_atom_site_fract_x
_atom_site_fract_y
_atom_site_fract_z
_atom_site_U_iso_or_equiv
_atom_site_adp_type
_atom_site_occupancy
_atom_site_site_symmetry_order
_atom_site_calc_flag
_atom_site_refinement_flags_posn
_atom_site_refinement_flags_adp
_atom_site_refinement_flags_occupancy
_atom_site_disorder_assembly
_atom_site_disorder_group
Au Au 1.0000 0.48565(4) 0.7500 0.0601(3) Uani 1 2 d S T P . .
Br Br 0.5000 0.71170(7) 0.7500 0.0219(3) Uani 1 2 d S T P . .
O1 O 0.7405(7) 0.3849(5) 0.5364(6) 0.0397(19) Uani 1 1 d . . . . .
O2 O 0.6283(9) 0.2851(5) 0.5457(7) 0.054(3) Uani 1 1 d . . . . .
O3 O 0.4197(9) 0.4171(6) 0.5603(7) 0.059(3) Uani 1 1 d . . . . .
N1 N 0.7586(7) 0.4337(5) 0.7040(6) 0.0281(18) Uani 1 1 d . . . . .
N2 N 0.7649(8) 0.5483(6) 0.7433(9) 0.049(3) Uani 1 1 d . U . . .
O4 O 0.2810(7) 0.3597(5) 0.4719(6) 0.049(2) Uani 1 1 d . . . . .
C4 C 0.7898(9) 0.3580(6) 0.6828(8) 0.037(2) Uani 1 1 d . . . . .
H4A H 0.7252 0.3240 0.6852 0.044 Uiso 1 1 calc R . . . .
H4B H 0.8525 0.3405 0.7241 0.044 Uiso 1 1 calc R . . . .
C1 C 0.8301(9) 0.4879(6) 0.7324(10) 0.044(3) Uani 1 1 d . . . . .
N3 N 0.4537(8) 0.3616(6) 0.4423(7) 0.044(3) Uani 1 1 d . . . . .
H3 H 0.4276 0.3325 0.4005 0.053 Uiso 1 1 calc R . . . .
C6 C 0.6467(10) 0.3449(8) 0.5160(9) 0.046(3) Uani 1 1 d . . . . .
C5 C 0.8242(10) 0.3536(8) 0.5991(10) 0.048(3) Uani 1 1 d . . . . .
H5A H 0.8957 0.3811 0.5991 0.058 Uiso 1 1 calc R . . . .
H5B H 0.8373 0.3004 0.5856 0.058 Uiso 1 1 calc R . . . .
C3 C 0.6534(9) 0.5310(7) 0.7231(9) 0.039(3) Uani 1 1 d . . . . .
H3A H 0.5915 0.5635 0.7262 0.047 Uiso 1 1 calc R . . . .
C2 C 0.6485(9) 0.4592(7) 0.6979(8) 0.035(2) Uani 1 1 d . . . . .
H2 H 0.5825 0.4312 0.6795 0.042 Uiso 1 1 calc R . . . .
C7 C 0.5683(11) 0.3864(8) 0.4520(8) 0.045(3) Uani 1 1 d . . . . .
H7A H 0.5703 0.4404 0.4667 0.054 Uiso 1 1 calc R . . . .
H7B H 0.5964 0.3816 0.3982 0.054 Uiso 1 1 calc R . . . .
C9 C 0.1919(13) 0.3720(8) 0.5252(10) 0.057(4) Uani 1 1 d . . . . .
C8 C 0.3871(10) 0.3823(7) 0.4964(8) 0.041(3) Uani 1 1 d . . . . .
C10 C 0.2177(17) 0.3291(10) 0.6034(12) 0.081(6) Uani 1 1 d . . . . .
H10A H 0.2303 0.2763 0.5909 0.121 Uiso 1 1 calc GR . . . .
H10B H 0.1544 0.3330 0.6350 0.121 Uiso 1 1 calc GR . . . .
H10C H 0.2853 0.3498 0.6361 0.121 Uiso 1 1 calc GR . . . .
C11 C 0.0887(14) 0.3403(10) 0.4703(12) 0.073(6) Uani 1 1 d . . . . .
H11A H 0.0716 0.3714 0.4207 0.110 Uiso 1 1 calc GR . . . .
H11B H 0.0243 0.3404 0.5009 0.110 Uiso 1 1 calc GR . . . .
H11C H 0.1042 0.2888 0.4542 0.110 Uiso 1 1 calc GR . . . .
C13 C 0.8022(18) 0.6232(11) 0.754(2) 0.037(7) Uani 0.53(3) 1 d . . . A 1
H13A H 0.8636 0.6331 0.7206 0.045 Uiso 0.53(3) 1 calc R . . A 1
H13B H 0.7400 0.6586 0.7362 0.045 Uiso 0.53(3) 1 calc R . . A 1
C12 C 0.1765(17) 0.4554(10) 0.5375(16) 0.090(8) Uani 1 1 d . . . . .
H12A H 0.2381 0.4744 0.5777 0.134 Uiso 1 1 calc GR . . . .
H12B H 0.1048 0.4643 0.5579 0.134 Uiso 1 1 calc GR . . . .
H12C H 0.1766 0.4815 0.4847 0.134 Uiso 1 1 calc GR . . . .
C14 C 0.840(3) 0.6304(18) 0.837(2) 0.055(9) Uani 0.53(3) 1 d . . . A 1
H14A H 0.8676 0.6816 0.8490 0.082 Uiso 0.53(3) 1 calc GR . . A 1
H14B H 0.9014 0.5947 0.8533 0.082 Uiso 0.53(3) 1 calc GR . . A 1
H14C H 0.7784 0.6199 0.8688 0.082 Uiso 0.53(3) 1 calc GR . . A 1
C13S C 0.811(3) 0.618(2) 0.805(2) 0.036(7) Uani 0.47(3) 1 d . U . A 2
H13C H 0.7485 0.6414 0.8294 0.043 Uiso 0.47(3) 1 calc R . . A 2
H13D H 0.8690 0.6005 0.8498 0.043 Uiso 0.47(3) 1 calc R . . A 2
C14S C 0.859(2) 0.6717(13) 0.747(2) 0.047(8) Uani 0.47(3) 1 d . . . A 2
H14D H 0.8063 0.6774 0.6958 0.070 Uiso 0.47(3) 1 calc GR . . A 2
H14E H 0.9305 0.6517 0.7334 0.070 Uiso 0.47(3) 1 calc GR . . A 2
H14F H 0.8725 0.7208 0.7735 0.070 Uiso 0.47(3) 1 calc GR . . A 2

loop_
_atom_site_aniso_label
_atom_site_aniso_U_11
_atom_site_aniso_U_22
_atom_site_aniso_U_33
_atom_site_aniso_U_23
_atom_site_aniso_U_13
_atom_site_aniso_U_12
Au 0.0207(3) 0.0208(3) 0.1422(10) 0.000 0.0235(4) 0.000
Br 0.0228(5) 0.0181(5) 0.0257(6) 0.000 0.0068(5) 0.000
O1 0.034(4) 0.048(5) 0.041(5) -0.004(4) 0.018(4) -0.008(4)
O2 0.057(6) 0.043(5) 0.067(7) -0.011(5) 0.021(5) -0.018(4)
O3 0.065(6) 0.060(6) 0.057(6) -0.033(5) 0.032(5) -0.035(5)
N1 0.024(4) 0.026(4) 0.037(5) 0.007(4) 0.013(4) 0.006(3)
N2 0.032(4) 0.029(4) 0.088(7) 0.005(5) 0.019(5) 0.002(4)
O4 0.041(5) 0.048(5) 0.063(6) -0.026(5) 0.029(4) -0.021(4)
C4 0.029(5) 0.027(5) 0.056(7) 0.000(5) 0.010(5) 0.004(4)
C1 0.023(4) 0.023(5) 0.089(10) 0.013(6) 0.022(5) 0.003(4)
N3 0.036(5) 0.053(6) 0.048(6) -0.017(5) 0.016(4) -0.019(5)
C6 0.039(6) 0.042(6) 0.061(8) -0.018(7) 0.023(6) -0.011(5)
C5 0.031(5) 0.048(7) 0.070(9) 0.003(7) 0.022(6) 0.006(5)
C3 0.023(4) 0.035(6) 0.062(8) 0.005(6) 0.015(5) 0.009(4)
C2 0.024(5) 0.039(6) 0.044(6) -0.003(5) 0.010(4) 0.008(4)
C7 0.048(7) 0.056(8) 0.036(6) -0.014(6) 0.024(6) -0.022(6)
C9 0.066(9) 0.044(7) 0.072(10) -0.030(7) 0.051(8) -0.027(6)
C8 0.041(6) 0.043(6) 0.043(7) -0.016(5) 0.024(5) -0.020(5)
C10 0.103(14) 0.072(11) 0.082(12) -0.032(10) 0.065(12) -0.046(10)
C11 0.063(9) 0.077(11) 0.092(13) -0.041(10) 0.050(9) -0.031(8)
C13 0.028(10) 0.015(9) 0.07(2) 0.000(10) 0.012(11) 0.007(7)
C12 0.089(13) 0.060(10) 0.14(2) -0.051(12) 0.071(14) -0.028(9)
C14 0.058(19) 0.049(17) 0.06(2) -0.017(15) 0.028(17) -0.018(14)
C13S 0.033(10) 0.037(10) 0.040(11) -0.005(8) 0.013(8) -0.001(8)
C14S 0.048(15) 0.019(11) 0.07(2) -0.001(12) 0.015(14) -0.006(10)

loop_
_atom_type_symbol
_atom_type_description
_atom_type_scat_dispersion_real
_atom_type_scat_dispersion_imag
_atom_type_scat_source
C C 0.0033 0.0016 'International Tables Vol C Tables 4.2.6.8 and 6.1.1.4'
H H 0.0000 0.0000 'International Tables Vol C Tables 4.2.6.8 and 6.1.1.4'
Au Au -2.0133 8.8022 'International Tables Vol C Tables 4.2.6.8 and 6.1.1.4'
Br Br -0.2901 2.4595 'International Tables Vol C Tables 4.2.6.8 and 6.1.1.4'
N N 0.0061 0.0033 'International Tables Vol C Tables 4.2.6.8 and 6.1.1.4'
O O 0.0106 0.0060 'International Tables Vol C Tables 4.2.6.8 and 6.1.1.4'

loop_
_geom_angle_atom_site_label_1
_geom_angle_atom_site_label_2
_geom_angle_atom_site_label_3
_geom_angle
_geom_angle_site_symmetry_3
C1 Au C1 177.8(6) 2_756
C6 O1 C5 116.8(11) .
C1 N1 C4 125.4(9) .
C1 N1 C2 110.5(9) .
C2 N1 C4 124.1(9) .
C1 N2 C3 110.7(10) .
C1 N2 C13 125.8(12) .
C1 N2 C13S 121.9(15) .
C3 N2 C13 121.7(12) .
C3 N2 C13S 123.3(14) .
C8 O4 C9 120.9(10) .
N1 C4 H4A 109.1 .
N1 C4 H4B 109.1 .
N1 C4 C5 112.5(10) .
H4A C4 H4B 107.8 .
C5 C4 H4A 109.1 .
C5 C4 H4B 109.1 .
N1 C1 Au 128.7(8) .
N1 C1 N2 105.2(9) .
N2 C1 Au 125.9(9) .
C7 N3 H3 119.9 .
C8 N3 H3 119.9 .
C8 N3 C7 120.1(11) .
O1 C6 C7 109.7(11) .
O2 C6 O1 124.6(14) .
O2 C6 C7 125.7(12) .
O1 C5 C4 112.1(9) .
O1 C5 H5A 109.2 .
O1 C5 H5B 109.2 .
C4 C5 H5A 109.2 .
C4 C5 H5B 109.2 .
H5A C5 H5B 107.9 .
N2 C3 H3A 126.7 .
C2 C3 N2 106.6(10) .
C2 C3 H3A 126.7 .
N1 C2 H2 126.6 .
C3 C2 N1 106.8(10) .
C3 C2 H2 126.6 .
N3 C7 C6 115.1(11) .
N3 C7 H7A 108.5 .
N3 C7 H7B 108.5 .
C6 C7 H7A 108.5 .
C6 C7 H7B 108.5 .
H7A C7 H7B 107.5 .
O4 C9 C11 101.1(11) .
O4 C9 C12 109.5(11) .
C10 C9 O4 110.4(14) .
C10 C9 C11 111.6(13) .
C10 C9 C12 113.9(15) .
C12 C9 C11 109.6(17) .
O3 C8 O4 125.3(11) .
O3 C8 N3 123.8(11) .
N3 C8 O4 110.9(10) .
C9 C10 H10A 109.5 .
C9 C10 H10B 109.5 .
C9 C10 H10C 109.5 .
H10A C10 H10B 109.5 .
H10A C10 H10C 109.5 .
H10B C10 H10C 109.5 .
C9 C11 H11A 109.5 .
C9 C11 H11B 109.5 .
C9 C11 H11C 109.5 .
H11A C11 H11B 109.5 .
H11A C11 H11C 109.5 .
H11B C11 H11C 109.5 .
N2 C13 H13A 110.7 .
N2 C13 H13B 110.7 .
H13A C13 H13B 108.8 .
C14 C13 N2 105(2) .
C14 C13 H13A 110.7 .
C14 C13 H13B 110.7 .
C9 C12 H12A 109.5 .
C9 C12 H12B 109.5 .
C9 C12 H12C 109.5 .
H12A C12 H12B 109.5 .
H12A C12 H12C 109.5 .
H12B C12 H12C 109.5 .
C13 C14 H14A 109.5 .
C13 C14 H14B 109.5 .
C13 C14 H14C 109.5 .
H14A C14 H14B 109.5 .
H14A C14 H14C 109.5 .
H14B C14 H14C 109.5 .
N2 C13S H13C 111.3 .
N2 C13S H13D 111.3 .
H13C C13S H13D 109.2 .
C14S C13S N2 102(3) .
C14S C13S H13C 111.3 .
C14S C13S H13D 111.3 .
C13S C14S H14D 109.5 .
C13S C14S H14E 109.5 .
C13S C14S H14F 109.5 .
H14D C14S H14E 109.5 .
H14D C14S H14F 109.5 .
H14E C14S H14F 109.5 .

loop_
_geom_bond_atom_site_label_1
_geom_bond_atom_site_label_2
_geom_bond_distance
_geom_bond_site_symmetry_2
Au C1 2.024(10) .
Au C1 2.024(10) 2_756
O1 C6 1.336(14) .
O1 C5 1.444(17) .
O2 C6 1.204(17) .
O3 C8 1.232(15) .
N1 C4 1.455(13) .
N1 C1 1.332(15) .
N1 C2 1.390(12) .
N2 C1 1.358(14) .
N2 C3 1.371(15) .
N2 C13 1.41(2) .
N2 C13S 1.64(4) .
O4 C9 1.490(14) .
O4 C8 1.344(14) .
C4 H4A 0.9900 .
C4 H4B 0.9900 .
C4 C5 1.487(19) .
N3 H3 0.8800 .
N3 C7 1.435(15) .
N3 C8 1.326(15) .
C6 C7 1.50(2) .
C5 H5A 0.9900 .
C5 H5B 0.9900 .
C3 H3A 0.9500 .
C3 C2 1.342(17) .
C2 H2 0.9500 .
C7 H7A 0.9900 .
C7 H7B 0.9900 .
C9 C10 1.49(3) .
C9 C11 1.53(2) .
C9 C12 1.51(2) .
C10 H10A 0.9800 .
C10 H10B 0.9800 .
C10 H10C 0.9800 .
C11 H11A 0.9800 .
C11 H11B 0.9800 .
C11 H11C 0.9800 .
C13 H13A 0.9900 .
C13 H13B 0.9900 .
C13 C14 1.39(5) .
C12 H12A 0.9800 .
C12 H12B 0.9800 .
C12 H12C 0.9800 .
C14 H14A 0.9800 .
C14 H14B 0.9800 .
C14 H14C 0.9800 .
C13S H13C 0.9900 .
C13S H13D 0.9900 .
C13S C14S 1.53(5) .
C14S H14D 0.9800 .
C14S H14E 0.9800 .
C14S H14F 0.9800 .

loop_
_geom_torsion_atom_site_label_1
_geom_torsion_atom_site_label_2
_geom_torsion_atom_site_label_3
_geom_torsion_atom_site_label_4
_geom_torsion
O1 C6 C7 N3 -162.5(10)
O2 C6 C7 N3 16.7(19)
N1 C4 C5 O1 -53.4(14)
N2 C3 C2 N1 0.4(15)
C4 N1 C1 Au 3(2)
C4 N1 C1 N2 179.8(11)
C4 N1 C2 C3 179.7(11)
C1 N1 C4 C5 -81.4(15)
C1 N1 C2 C3 0.2(15)
C1 N2 C3 C2 -0.9(17)
C1 N2 C13 C14 -85(3)
C1 N2 C13S C14S 92(2)
C6 O1 C5 C4 -72.6(14)
C5 O1 C6 O2 -0.7(18)
C5 O1 C6 C7 178.6(10)
C3 N2 C1 Au 177.8(11)
C3 N2 C1 N1 1.0(17)
C3 N2 C13 C14 111(2)
C3 N2 C13S C14S -113(2)
C2 N1 C4 C5 99.2(13)
C2 N1 C1 Au -177.4(10)
C2 N1 C1 N2 -0.8(15)
C7 N3 C8 O3 -7(2)
C7 N3 C8 O4 173.7(12)
C9 O4 C8 O3 -4(2)
C9 O4 C8 N3 176.0(12)
C8 O4 C9 C10 -63.8(15)
C8 O4 C9 C11 178.0(13)
C8 O4 C9 C12 62(2)
C8 N3 C7 C6 78.1(17)
C13 N2 C1 Au 13(3)
C13 N2 C1 N1 -164(2)
C13 N2 C3 C2 165(2)
C13 N2 C13S C14S -16(2)
C13S N2 C1 Au -24(2)
C13S N2 C1 N1 159.1(18)
C13S N2 C3 C2 -158.7(19)
C13S N2 C13 C14 8(3)
